data_2234438
loop_
_publ_author_name
'Xu, Hai-Yun'
'Guo, Sheng-Hai'
'Li, Kun'
'Fan, Xue-Sen'

_publ_section_title
;
 5,6-Dimethyl-4-phenyl-2<i>H</i>-pyran-2-one
;
_journal_issue 4
_journal_name_full 'Acta Crystallographica Section E'
_journal_page_first o1131
_journal_paper_doi 10.1107/S1600536812011233
_journal_volume 68
_journal_year 2012
_chemical_formula_iupac 'C13 H12 O2'
_chemical_formula_moiety 'C13 H12 O2'
_chemical_formula_sum 'C13 H12 O2'
_chemical_formula_weight 200.23
_chemical_name_systematic
;
5,6-Dimethyl-4-phenyl-2<i>H</i>-pyran-2-one
;
_space_group_IT_number 14
_symmetry_cell_setting monoclinic
_symmetry_space_group_name_Hall '-P 2ybc'
_symmetry_space_group_name_H-M 'P 1 21/c 1'
_atom_sites_solution_hydrogens geom
_atom_sites_solution_primary direct
_atom_sites_solution_secondary difmap
_audit_creation_method SHELXL-97
_cell_angle_alpha 90.00
_cell_angle_beta 97.183(4)
_cell_angle_gamma 90.00
_cell_formula_units_Z 4
_cell_length_a 7.654(3)
_cell_length_b 6.967(3)
_cell_length_c 20.629(8)
_cell_measurement_reflns_used 2249
_cell_measurement_temperature 296(2)
_cell_measurement_theta_max 25.94
_cell_measurement_theta_min 2.68
_cell_volume 1091.4(8)
_computing_cell_refinement 'SAINT (Bruker, 2007)'
_computing_data_collection 'SMART (Bruker, 2007)'
_computing_data_reduction 'SAINT (Bruker, 2007)'
_computing_molecular_graphics 'SHELXTL (Sheldrick, 2008)'
_computing_publication_material 'SHELXTL (Sheldrick, 2008)'
_computing_structure_refinement 'SHELXL97 (Sheldrick, 2008)'
_computing_structure_solution 'SHELXS97 (Sheldrick, 2008)'
_diffrn_ambient_temperature 296(2)
_diffrn_measured_fraction_theta_full 0.999
_diffrn_measured_fraction_theta_max 0.999
_diffrn_measurement_device_type 'Bruker SMART CCD area detector'
_diffrn_measurement_method 'phi and omega scans'
_diffrn_radiation_monochromator graphite
_diffrn_radiation_source 'fine-focus sealed tube'
_diffrn_radiation_type MoK\a
_diffrn_radiation_wavelength 0.71073
_diffrn_reflns_av_R_equivalents 0.0205
_diffrn_reflns_av_sigmaI/netI 0.0171
_diffrn_reflns_limit_h_max 9
_diffrn_reflns_limit_h_min -9
_diffrn_reflns_limit_k_max 8
_diffrn_reflns_limit_k_min -8
_diffrn_reflns_limit_l_max 24
_diffrn_reflns_limit_l_min -24
_diffrn_reflns_number 7794
_diffrn_reflns_theta_full 25.50
_diffrn_reflns_theta_max 25.50
_diffrn_reflns_theta_min 2.68
_diffrn_standards_decay_% 0
_diffrn_standards_interval_count 0
_diffrn_standards_interval_time 0
_diffrn_standards_number 0
_exptl_absorpt_coefficient_mu 0.081
_exptl_absorpt_correction_T_max 0.9776
_exptl_absorpt_correction_T_min 0.9690
_exptl_absorpt_correction_type multi-scan
_exptl_absorpt_process_details '(SADABS; Bruker, 2007)'
_exptl_crystal_colour colourless
_exptl_crystal_density_diffrn 1.219
_exptl_crystal_density_method 'not measured'
_exptl_crystal_description block
_exptl_crystal_F_000 424
_exptl_crystal_size_max 0.39
_exptl_crystal_size_mid 0.37
_exptl_crystal_size_min 0.28
_refine_diff_density_max 0.182
_refine_diff_density_min -0.146
_refine_ls_extinction_method none
_refine_ls_goodness_of_fit_ref 1.044
_refine_ls_hydrogen_treatment constr
_refine_ls_matrix_type full
_refine_ls_number_parameters 138
_refine_ls_number_reflns 2032
_refine_ls_number_restraints 0
_refine_ls_restrained_S_all 1.044
_refine_ls_R_factor_all 0.0594
_refine_ls_R_factor_gt 0.0448
_refine_ls_shift/su_max 0.001
_refine_ls_shift/su_mean 0.000
_refine_ls_structure_factor_coef Fsqd
_refine_ls_weighting_details 'calc w=1/[\s^2^(Fo^2^)+(0.0659P)^2^+0.2202P] where P=(Fo^2^+2Fc^2^)/3'
_refine_ls_weighting_scheme calc
_refine_ls_wR_factor_gt 0.1252
_refine_ls_wR_factor_ref 0.1369
_reflns_number_gt 1530
_reflns_number_total 2032
_reflns_threshold_expression >2sigma(I)
_cod_data_source_file vm2163.cif
_cod_data_source_block I
_cod_original_cell_volume 1091.4(7)
_cod_original_sg_symbol_H-M 'P 21/c'
_cod_database_code 2234438
_cod_database_fobs_code 2234438

loop_
_symmetry_equiv_pos_as_xyz
'x, y, z'
'-x, y+1/2, -z+1/2'
'-x, -y, -z'
'x, -y-1/2, z-1/2'

loop_
_atom_site_type_symbol
_atom_site_label
_atom_site_fract_x
_atom_site_fract_y
_atom_site_fract_z
_atom_site_U_iso_or_equiv
_atom_site_adp_type
_atom_site_calc_flag
_atom_site_refinement_flags
_atom_site_occupancy
_atom_site_symmetry_multiplicity
C C1 0.2300(2) 0.4016(3) 0.64903(8) 0.0547(4) Uani d . 1 1
C C2 0.1478(3) 0.5353(3) 0.68457(9) 0.0749(6) Uani d . 1 1
H H2 0.0883 0.6385 0.6634 0.090 Uiso calc R 1 1
C C3 0.1541(3) 0.5154(4) 0.75160(10) 0.0907(8) Uani d . 1 1
H H3 0.0979 0.6049 0.7753 0.109 Uiso calc R 1 1
C C4 0.2425(3) 0.3647(4) 0.78333(10) 0.0894(7) Uani d . 1 1
H H4 0.2464 0.3523 0.8284 0.107 Uiso calc R 1 1
C C5 0.3249(3) 0.2329(4) 0.74867(10) 0.0831(7) Uani d . 1 1
H H5 0.3861 0.1315 0.7703 0.100 Uiso calc R 1 1
C C6 0.3180(3) 0.2493(3) 0.68175(9) 0.0651(5) Uani d . 1 1
H H6 0.3727 0.1575 0.6585 0.078 Uiso calc R 1 1
C C7 0.1397(2) 0.2616(2) 0.47092(8) 0.0506(4) Uani d . 1 1
C C8 0.1532(2) 0.2625(2) 0.54020(8) 0.0508(4) Uani d . 1 1
H H8 0.1145 0.1558 0.5615 0.061 Uiso calc R 1 1
C C9 0.22072(19) 0.4138(2) 0.57639(7) 0.0483(4) Uani d . 1 1
C C10 0.2838(2) 0.5790(2) 0.54428(8) 0.0520(4) Uani d . 1 1
C C11 0.2706(2) 0.5760(2) 0.47847(9) 0.0553(4) Uani d . 1 1
C C12 0.3667(3) 0.7471(3) 0.58167(11) 0.0771(6) Uani d . 1 1
H H12A 0.4441 0.8121 0.5558 0.116 Uiso calc R 1 1
H H12B 0.4326 0.7029 0.6215 0.116 Uiso calc R 1 1
H H12C 0.2764 0.8339 0.5917 0.116 Uiso calc R 1 1
C C13 0.3217(3) 0.7292(3) 0.43413(11) 0.0775(6) Uani d . 1 1
H H13A 0.2281 0.8212 0.4264 0.116 Uiso calc R 1 1
H H13B 0.3434 0.6731 0.3934 0.116 Uiso calc R 1 1
H H13C 0.4265 0.7920 0.4540 0.116 Uiso calc R 1 1
O O1 0.20108(14) 0.42248(16) 0.44270(5) 0.0546(3) Uani d . 1 1
O O2 0.08210(18) 0.13534(19) 0.43387(6) 0.0699(4) Uani d . 1 1

loop_
_atom_site_aniso_label
_atom_site_aniso_U_11
_atom_site_aniso_U_22
_atom_site_aniso_U_33
_atom_site_aniso_U_12
_atom_site_aniso_U_13
_atom_site_aniso_U_23
C1 0.0496(9) 0.0703(11) 0.0427(9) 0.0008(8) 0.0004(7) -0.0027(8)
C2 0.0710(12) 0.0994(15) 0.0514(10) 0.0218(11) -0.0034(9) -0.0120(10)
C3 0.0787(14) 0.141(2) 0.0513(11) 0.0202(14) 0.0051(10) -0.0242(13)
C4 0.0815(14) 0.143(2) 0.0420(10) -0.0013(15) 0.0022(10) 0.0023(13)
C5 0.0916(15) 0.1017(17) 0.0535(12) 0.0055(13) -0.0009(11) 0.0162(11)
C6 0.0736(12) 0.0735(12) 0.0476(10) 0.0039(9) 0.0052(8) 0.0042(9)
C7 0.0523(9) 0.0550(10) 0.0451(9) 0.0090(7) 0.0079(7) 0.0006(8)
C8 0.0529(9) 0.0560(10) 0.0439(9) 0.0036(7) 0.0078(7) 0.0037(7)
C9 0.0434(8) 0.0565(9) 0.0443(9) 0.0069(7) 0.0020(6) 0.0004(7)
C10 0.0449(9) 0.0502(9) 0.0600(10) 0.0062(7) 0.0025(7) 0.0014(8)
C11 0.0469(9) 0.0566(10) 0.0640(11) 0.0104(8) 0.0129(8) 0.0110(8)
C12 0.0726(13) 0.0640(12) 0.0910(15) -0.0060(10) -0.0045(11) -0.0075(10)
C13 0.0767(13) 0.0691(12) 0.0903(15) 0.0091(10) 0.0243(11) 0.0282(11)
O1 0.0615(7) 0.0583(7) 0.0452(6) 0.0088(6) 0.0109(5) 0.0054(5)
O2 0.0899(10) 0.0664(8) 0.0532(7) -0.0013(7) 0.0083(7) -0.0133(6)

loop_
_atom_type_symbol
_atom_type_description
_atom_type_scat_dispersion_real
_atom_type_scat_dispersion_imag
_atom_type_scat_source
C C 0.0033 0.0016 'International Tables Vol C Tables 4.2.6.8 and 6.1.1.4'
H H 0.0000 0.0000 'International Tables Vol C Tables 4.2.6.8 and 6.1.1.4'
O O 0.0106 0.0060 'International Tables Vol C Tables 4.2.6.8 and 6.1.1.4'

loop_
_geom_angle_atom_site_label_1
_geom_angle_atom_site_label_2
_geom_angle_atom_site_label_3
_geom_angle
C2 C1 C6 118.86(16)
C2 C1 C9 121.69(16)
C6 C1 C9 119.41(15)
C1 C2 C3 120.0(2)
C1 C2 H2 120.0
C3 C2 H2 120.0
C4 C3 C2 120.5(2)
C4 C3 H3 119.7
C2 C3 H3 119.7
C5 C4 C3 119.86(19)
C5 C4 H4 120.1
C3 C4 H4 120.1
C4 C5 C6 120.4(2)
C4 C5 H5 119.8
C6 C5 H5 119.8
C5 C6 C1 120.39(19)
C5 C6 H6 119.8
C1 C6 H6 119.8
O2 C7 O1 116.24(15)
O2 C7 C8 127.79(16)
O1 C7 C8 115.97(14)
C9 C8 C7 122.13(15)
C9 C8 H8 118.9
C7 C8 H8 118.9
C8 C9 C10 119.63(15)
C8 C9 C1 118.35(15)
C10 C9 C1 122.01(15)
C11 C10 C9 117.62(15)
C11 C10 C12 120.21(17)
C9 C10 C12 122.14(16)
C10 C11 O1 121.97(15)
C10 C11 C13 127.95(18)
O1 C11 C13 110.07(16)
C10 C12 H12A 109.5
C10 C12 H12B 109.5
H12A C12 H12B 109.5
C10 C12 H12C 109.5
H12A C12 H12C 109.5
H12B C12 H12C 109.5
C11 C13 H13A 109.5
C11 C13 H13B 109.5
H13A C13 H13B 109.5
C11 C13 H13C 109.5
H13A C13 H13C 109.5
H13B C13 H13C 109.5
C11 O1 C7 122.68(13)

loop_
_geom_bond_atom_site_label_1
_geom_bond_atom_site_label_2
_geom_bond_distance
C1 C2 1.384(3)
C1 C6 1.387(2)
C1 C9 1.494(2)
C2 C3 1.384(3)
C2 H2 0.9300
C3 C4 1.370(3)
C3 H3 0.9300
C4 C5 1.366(3)
C4 H4 0.9300
C5 C6 1.380(3)
C5 H5 0.9300
C6 H6 0.9300
C7 O2 1.212(2)
C7 O1 1.373(2)
C7 C8 1.420(2)
C8 C9 1.356(2)
C8 H8 0.9300
C9 C10 1.440(2)
C10 C11 1.349(2)
C10 C12 1.499(2)
C11 O1 1.369(2)
C11 C13 1.489(2)
C12 H12A 0.9600
C12 H12B 0.9600
C12 H12C 0.9600
C13 H13A 0.9600
C13 H13B 0.9600
C13 H13C 0.9600

loop_
_geom_hbond_atom_site_label_D
_geom_hbond_atom_site_label_H
_geom_hbond_atom_site_label_A
_geom_hbond_site_symmetry_A
_geom_hbond_distance_DH
_geom_hbond_distance_HA
_geom_hbond_distance_DA
_geom_hbond_angle_DHA
C8 H8 O2 3_556 0.93 2.53 3.384(2) 152
C13 H13A O2 1_565 0.96 2.47 3.372(3) 156

loop_
_geom_torsion_atom_site_label_1
_geom_torsion_atom_site_label_2
_geom_torsion_atom_site_label_3
_geom_torsion_atom_site_label_4
_geom_torsion
C6 C1 C2 C3 -0.1(3)
C9 C1 C2 C3 177.71(19)
C1 C2 C3 C4 0.5(4)
C2 C3 C4 C5 -0.1(4)
C3 C4 C5 C6 -0.7(4)
C4 C5 C6 C1 1.2(3)
C2 C1 C6 C5 -0.8(3)
C9 C1 C6 C5 -178.59(17)
O2 C7 C8 C9 179.99(16)
O1 C7 C8 C9 0.7(2)
C7 C8 C9 C10 -1.0(2)
C7 C8 C9 C1 -179.88(14)
C2 C1 C9 C8 -122.10(19)
C6 C1 C9 C8 55.7(2)
C2 C1 C9 C10 59.0(2)
C6 C1 C9 C10 -123.23(18)
C8 C9 C10 C11 0.7(2)
C1 C9 C10 C11 179.62(14)
C8 C9 C10 C12 -177.38(15)
C1 C9 C10 C12 1.5(2)
C9 C10 C11 O1 -0.3(2)
C12 C10 C11 O1 177.82(15)
C9 C10 C11 C13 178.38(16)
C12 C10 C11 C13 -3.5(3)
C10 C11 O1 C7 0.1(2)
C13 C11 O1 C7 -178.77(14)
O2 C7 O1 C11 -179.66(14)
C8 C7 O1 C11 -0.3(2)

loop_
_cod_related_entry_id
_cod_related_entry_database
_cod_related_entry_code
1 ChemSpider 30657651
